data_1535339
loop_
_publ_author_name
'Bobev, S.'
'Thompson, J.D.'
'Xia Shengqing'
'Bauer, E.D.'
'Ronning, F.'
'Sarrao, J.L.'

_publ_section_title
;
 Nickel deficiency in RE Ni(2-x) P2 (RE=La, Ce, Pr). Combined
 crystallographic and physical property studies
;
_journal_name_full 'Journal of Solid State Chemistry'
_journal_page_first 1473
_journal_page_last 1480
_journal_volume 182
_journal_year 2009
_chemical_formula_sum 'Ce Ni1.88 P2'
_space_group_IT_number 139
_symmetry_space_group_name_Hall '-I 4 2'
_symmetry_space_group_name_H-M 'I 4/m m m'
_cell_angle_alpha 90
_cell_angle_beta 90
_cell_angle_gamma 90
_cell_formula_units_Z 2
_cell_length_a 3.9535
_cell_length_b 3.9535
_cell_length_c 9.468
_cell_volume 147.986
_citation_journal_id_ASTM JSSCBI
_cod_data_source_file Bobev_JSSCBI_2009_479.cif
_cod_data_source_block Ce1Ni1.88P2
_cod_original_cell_volume 147.9864
_cod_original_formula_sum 'Ce1 Ni1.88 P2'
_cod_database_code 1535339

loop_
_symmetry_equiv_pos_as_xyz
x,y,z
-y,x,z
-x,-y,z
y,-x,z
x,-y,-z
y,x,-z
-x,y,-z
-y,-x,-z
-x,-y,-z
y,-x,-z
x,y,-z
-y,x,-z
-x,y,z
-y,-x,z
x,-y,z
y,x,z
x+1/2,y+1/2,z+1/2
-y+1/2,x+1/2,z+1/2
-x+1/2,-y+1/2,z+1/2
y+1/2,-x+1/2,z+1/2
x+1/2,-y+1/2,-z+1/2
y+1/2,x+1/2,-z+1/2
-x+1/2,y+1/2,-z+1/2
-y+1/2,-x+1/2,-z+1/2
-x+1/2,-y+1/2,-z+1/2
y+1/2,-x+1/2,-z+1/2
x+1/2,y+1/2,-z+1/2
-y+1/2,x+1/2,-z+1/2
-x+1/2,y+1/2,z+1/2
-y+1/2,-x+1/2,z+1/2
x+1/2,-y+1/2,z+1/2
y+1/2,x+1/2,z+1/2

loop_
_atom_site_label
_atom_site_type_symbol
_atom_site_fract_x
_atom_site_fract_y
_atom_site_fract_z
_atom_site_occupancy
_atom_site_U_iso_or_equiv
Ni1 Ni 0 0.5 0.25 0.936 0.0
P1 P 0 0 0.3735 1 0.0
Ce1 Ce 0 0 0 1 0.0
